data_4317910
loop_
_publ_author_name
'Marinella Mazzanti'
'Rapha\"el Wietzke'
'Jacques P\'ecaut'
'Jean-Marc Latour'
'Pascale Maldivi'
'Michael Remy'

_publ_section_title
;
 Structural and Density Functional Studies of Uranium(III) and
 Lanthanum(III) Complexes with a Neutral Tripodal N-Donor Ligand
 Suggesting the Presence of a U-N Back-Bonding Interaction
;
_journal_name_full 'Inorganic Chemistry'
_journal_page_first 2389
_journal_page_last 2399
_journal_paper_doi 10.1021/ic010839v
_journal_volume 41
_journal_year 2002
_chemical_formula_sum 'C23 H31 I3 La N7 O2'
_chemical_formula_weight 957.16
_chemical_name_systematic
;
?
;
_space_group_IT_number 14
_symmetry_cell_setting monoclinic
_symmetry_space_group_name_Hall '-P 2ybc'
_symmetry_space_group_name_H-M 'P 1 21/c 1'
_atom_sites_solution_hydrogens geom
_atom_sites_solution_primary direct
_atom_sites_solution_secondary difmap
_audit_creation_method SHELXL-97
_cell_angle_alpha 90.00
_cell_angle_beta 105.9150(10)
_cell_angle_gamma 90.00
_cell_formula_units_Z 4
_cell_length_a 13.7258(7)
_cell_length_b 10.1425(5)
_cell_length_c 22.7976(12)
_cell_measurement_temperature 193(2)
_cell_volume 3052.1(3)
_computing_cell_refinement 'Bruker SMART'
_computing_data_collection 'Bruker SMART'
_computing_data_reduction 'Bruker SHELXTL'
_computing_molecular_graphics 'Bruker SHELXTL'
_computing_publication_material 'Bruker SHELXTL'
_computing_structure_refinement 'SHELXL-97 (Sheldrick, 1997)'
_computing_structure_solution 'SHELXS-97 (Sheldrick, 1990)'
_diffrn_ambient_temperature 193(2)
_diffrn_measured_fraction_theta_full 0.906
_diffrn_measured_fraction_theta_max 0.906
_diffrn_measurement_device_type 'CCD area detector'
_diffrn_measurement_method 'phi and omega scans'
_diffrn_radiation_monochromator graphite
_diffrn_radiation_source 'fine-focus sealed tube'
_diffrn_radiation_type MoK\a
_diffrn_radiation_wavelength 0.71073
_diffrn_reflns_av_R_equivalents 0.0330
_diffrn_reflns_av_sigmaI/netI 0.0249
_diffrn_reflns_limit_h_max 18
_diffrn_reflns_limit_h_min -13
_diffrn_reflns_limit_k_max 13
_diffrn_reflns_limit_k_min -13
_diffrn_reflns_limit_l_max 28
_diffrn_reflns_limit_l_min -30
_diffrn_reflns_number 19059
_diffrn_reflns_theta_full 29.00
_diffrn_reflns_theta_max 29.00
_diffrn_reflns_theta_min 2.21
_exptl_absorpt_coefficient_mu 4.466
_exptl_absorpt_correction_type none
_exptl_crystal_colour colorless
_exptl_crystal_density_diffrn 2.083
_exptl_crystal_density_method 'not measured'
_exptl_crystal_F_000 1800
_exptl_crystal_size_max 0.15
_exptl_crystal_size_mid 0.2
_exptl_crystal_size_min 0.4
_refine_diff_density_max 0.745
_refine_diff_density_min -1.207
_refine_diff_density_rms 0.123
_refine_ls_extinction_method none
_refine_ls_goodness_of_fit_ref 1.060
_refine_ls_hydrogen_treatment mixed
_refine_ls_matrix_type full
_refine_ls_number_parameters 463
_refine_ls_number_reflns 7348
_refine_ls_number_restraints 0
_refine_ls_restrained_S_all 1.060
_refine_ls_R_factor_all 0.0276
_refine_ls_R_factor_gt 0.0239
_refine_ls_shift/su_max 0.546
_refine_ls_shift/su_mean 0.018
_refine_ls_structure_factor_coef Fsqd
_refine_ls_weighting_details 'calc w=1/[\s^2^(Fo^2^)+(0.0365P)^2^+1.5951P] where P=(Fo^2^+2Fc^2^)/3'
_refine_ls_weighting_scheme calc
_refine_ls_wR_factor_gt 0.0597
_refine_ls_wR_factor_ref 0.0612
_reflns_number_gt 6677
_reflns_number_total 7348
_reflns_threshold_expression >2sigma(I)
_cod_data_source_file ic010839v_3.cif
_cod_data_source_block complex3
_cod_depositor_comments
;
The following automatic conversions were performed:

'_symmetry_cell_setting' value 'Monoclinic' changed to 'monoclinic'
according to the built-in table from CIF Core dictionary named
'cif_core.dic' version 2.4.1 from 2010-06-29.

Automatic conversion script
Id: cif_fix_values 1646 2011-03-28 12:23:43Z adriana 
;
_cod_database_code 4317910

loop_
_symmetry_equiv_pos_as_xyz
'x, y, z'
'-x, y+1/2, -z+1/2'
'-x, -y, -z'
'x, -y-1/2, z-1/2'

loop_
_atom_site_label
_atom_site_type_symbol
_atom_site_fract_x
_atom_site_fract_y
_atom_site_fract_z
_atom_site_U_iso_or_equiv
_atom_site_adp_type
_atom_site_occupancy
_atom_site_symmetry_multiplicity
_atom_site_calc_flag
_atom_site_refinement_flags
_atom_site_disorder_assembly
_atom_site_disorder_group
La La 0.357553(10) 0.796091(13) 0.598194(6) 0.01660(4) Uani 1 1 d . . .
I1 I 0.299588(16) 0.86104(2) 0.454315(8) 0.03277(6) Uani 1 1 d . . .
I2 I 0.297901(15) 0.780241(18) 0.726074(8) 0.02798(5) Uani 1 1 d . . .
I3 I 0.411300(13) 1.100194(16) 0.619275(8) 0.02423(5) Uani 1 1 d . . .
O1 O 0.17090(14) 0.8663(2) 0.57209(10) 0.0281(4) Uani 1 1 d . . .
N1 N 0.51112(18) 0.6959(2) 0.55796(11) 0.0245(5) Uani 1 1 d . . .
N2 N 0.55224(17) 0.7936(2) 0.67890(10) 0.0223(4) Uani 1 1 d . . .
N3 N 0.24521(16) 0.5778(2) 0.55922(10) 0.0218(4) Uani 1 1 d . . .
N4 N 0.43246(16) 0.5568(2) 0.64439(9) 0.0190(4) Uani 1 1 d . . .
N5 N 0.7056(2) 0.6204(3) 0.55630(14) 0.0386(6) Uani 1 1 d . . .
N6 N 0.75361(19) 0.7561(3) 0.74802(13) 0.0347(6) Uani 1 1 d . . .
N7 N 0.12271(18) 0.3532(2) 0.52889(12) 0.0288(5) Uani 1 1 d . . .
C1 C 0.4814(2) 0.4870(3) 0.60217(13) 0.0236(5) Uani 1 1 d . . .
H1A H 0.424(3) 0.453(4) 0.5676(18) 0.046(11) Uiso 1 1 d . . .
H1B H 0.514(3) 0.412(4) 0.6190(17) 0.036(10) Uiso 1 1 d . . .
C2 C 0.5484(2) 0.5766(3) 0.57835(12) 0.0223(5) Uani 1 1 d . . .
C3 C 0.6451(2) 0.5400(3) 0.57657(16) 0.0322(6) Uani 1 1 d . . .
H3 H 0.667(3) 0.460(4) 0.5888(19) 0.049(12) Uiso 1 1 d . . .
C4 C 0.6685(2) 0.7385(3) 0.53701(14) 0.0332(6) Uani 1 1 d . . .
H4 H 0.714(3) 0.789(4) 0.5195(19) 0.050(12) Uiso 1 1 d . . .
C5 C 0.5707(2) 0.7758(3) 0.53663(14) 0.0300(6) Uani 1 1 d . . .
H5 H 0.551(3) 0.856(4) 0.5213(17) 0.039(10) Uiso 1 1 d . . .
C6 C 0.5065(2) 0.5722(3) 0.70557(12) 0.0234(5) Uani 1 1 d . . .
H6A H 0.538(2) 0.484(3) 0.7162(14) 0.024(8) Uiso 1 1 d . . .
H6B H 0.471(2) 0.592(3) 0.7331(15) 0.022(8) Uiso 1 1 d . . .
C7 C 0.5830(2) 0.6793(3) 0.70801(12) 0.0217(5) Uani 1 1 d . . .
C8 C 0.6833(2) 0.6625(3) 0.74224(13) 0.0281(6) Uani 1 1 d . . .
H8 H 0.702(2) 0.575(3) 0.7591(14) 0.020(7) Uiso 1 1 d . . .
C9 C 0.7219(2) 0.8687(3) 0.71839(15) 0.0297(6) Uani 1 1 d . . .
H9 H 0.768(3) 0.934(4) 0.7265(16) 0.036(10) Uiso 1 1 d . . .
C10 C 0.6230(2) 0.8874(3) 0.68403(14) 0.0276(6) Uani 1 1 d . . .
H10 H 0.599(3) 0.973(4) 0.6658(17) 0.042(10) Uiso 1 1 d . . .
C11 C 0.3482(2) 0.4733(3) 0.65212(12) 0.0221(5) Uani 1 1 d . . .
H11A H 0.319(2) 0.514(3) 0.6833(14) 0.022(8) Uiso 1 1 d . . .
H11B H 0.371(2) 0.387(3) 0.6638(14) 0.017(7) Uiso 1 1 d . . .
C12 C 0.26225(19) 0.4695(3) 0.59484(12) 0.0211(5) Uani 1 1 d . . .
C13 C 0.2001(2) 0.3597(3) 0.57975(14) 0.0266(6) Uani 1 1 d . . .
H13 H 0.209(2) 0.285(3) 0.6019(15) 0.023(8) Uiso 1 1 d . . .
C14 C 0.1089(2) 0.4593(3) 0.49320(13) 0.0265(6) Uani 1 1 d . . .
H14 H 0.054(3) 0.450(3) 0.4533(16) 0.030(9) Uiso 1 1 d . . .
C15 C 0.1679(2) 0.5714(3) 0.50840(13) 0.0252(5) Uani 1 1 d . . .
H15 H 0.157(2) 0.641(4) 0.4842(16) 0.027(8) Uiso 1 1 d . . .
C16 C 0.0849(2) 0.8019(3) 0.58506(16) 0.0318(6) Uani 1 1 d . . .
H16A H 0.113(3) 0.724(4) 0.6130(17) 0.039(10) Uiso 1 1 d . . .
H16B H 0.038(2) 0.776(3) 0.5446(15) 0.022(8) Uiso 1 1 d . . .
C17 C 0.0343(3) 0.9086(4) 0.61382(19) 0.0423(8) Uani 1 1 d . . .
H17A H 0.056(3) 0.899(4) 0.658(2) 0.048(11) Uiso 1 1 d . . .
H17B H -0.037(4) 0.907(4) 0.602(2) 0.058(13) Uiso 1 1 d . . .
C18 C 0.0775(3) 1.0392(4) 0.59808(18) 0.0426(8) Uani 1 1 d . . .
H18A H 0.021(3) 1.108(4) 0.576(2) 0.056(12) Uiso 1 1 d . . .
H18B H 0.120(3) 1.077(4) 0.6324(19) 0.045(11) Uiso 1 1 d . . .
C19 C 0.1353(2) 0.9983(3) 0.55309(15) 0.0325(6) Uani 1 1 d . . .
H19A H 0.088(2) 1.003(3) 0.5073(15) 0.027(8) Uiso 1 1 d . . .
H19B H 0.192(3) 1.048(4) 0.5541(16) 0.034(9) Uiso 1 1 d . . .
O2A O 0.0339(17) 0.501(2) 0.6486(7) 0.051(3) Uani 0.50 1 d P A -1
C21A C 0.014(2) 0.579(3) 0.6961(14) 0.091(9) Uani 0.50 1 d P A -1
H21A H 0.0080 0.6721 0.6855 0.110 Uiso 0.50 1 calc PR A -1
H21B H 0.0655 0.5676 0.7344 0.110 Uiso 0.50 1 calc PR A -1
C22A C -0.0858(9) 0.5235(15) 0.6992(6) 0.080(4) Uani 0.50 1 d P A -1
H22A H -0.0908 0.5248 0.7408 0.096 Uiso 0.50 1 calc PR A -1
H22B H -0.1414 0.5745 0.6739 0.096 Uiso 0.50 1 calc PR A -1
C23A C -0.0890(7) 0.3945(14) 0.6779(5) 0.065(3) Uani 0.50 1 d P A -1
H23A H -0.1501 0.3816 0.6449 0.078 Uiso 0.50 1 calc PR A -1
H23B H -0.0907 0.3338 0.7105 0.078 Uiso 0.50 1 calc PR A -1
C24A C 0.0095(18) 0.364(2) 0.6538(10) 0.037(3) Uani 0.50 1 d P A -1
H24A H 0.0621 0.3165 0.6834 0.044 Uiso 0.50 1 calc PR A -1
H24B H -0.0074 0.3181 0.6149 0.044 Uiso 0.50 1 calc PR A -1
O2B O 0.055(2) 0.492(3) 0.6598(9) 0.082(6) Uani 0.50 1 d P B -2
C21B C -0.007(2) 0.587(3) 0.6817(12) 0.086(9) Uani 0.50 1 d P B -2
H21C H -0.0662 0.6127 0.6495 0.103 Uiso 0.50 1 calc PR B -2
H21D H 0.0319 0.6655 0.6978 0.103 Uiso 0.50 1 calc PR B -2
C22B C -0.0350(12) 0.5144(12) 0.7295(6) 0.073(3) Uani 0.50 1 d P B -2
H22C H 0.0147 0.5278 0.7684 0.088 Uiso 0.50 1 calc PR B -2
H22D H -0.1006 0.5431 0.7328 0.088 Uiso 0.50 1 calc PR B -2
C23B C -0.0383(13) 0.3764(13) 0.7116(8) 0.095(5) Uani 0.50 1 d P B -2
H23C H 0.0044 0.3232 0.7439 0.114 Uiso 0.50 1 calc PR B -2
H23D H -0.1070 0.3426 0.7020 0.114 Uiso 0.50 1 calc PR B -2
C24B C -0.004(2) 0.376(3) 0.6626(12) 0.057(7) Uani 0.50 1 d P B -2
H24C H -0.0607 0.3716 0.6263 0.068 Uiso 0.50 1 calc PR B -2
H24D H 0.0376 0.2984 0.6633 0.068 Uiso 0.50 1 calc PR B -2

loop_
_atom_site_aniso_label
_atom_site_aniso_U_11
_atom_site_aniso_U_22
_atom_site_aniso_U_33
_atom_site_aniso_U_23
_atom_site_aniso_U_13
_atom_site_aniso_U_12
La 0.01761(7) 0.01315(7) 0.01741(7) 0.00035(5) 0.00205(5) -0.00070(5)
I1 0.04198(12) 0.03254(11) 0.02086(9) 0.00320(7) 0.00368(8) -0.00346(8)
I2 0.03378(10) 0.02627(10) 0.02563(9) -0.00220(7) 0.01108(7) -0.00277(7)
I3 0.02857(9) 0.01528(8) 0.02582(9) -0.00026(6) 0.00237(7) -0.00114(6)
O1 0.0199(9) 0.0244(10) 0.0371(11) 0.0032(8) 0.0029(8) 0.0003(8)
N1 0.0272(11) 0.0256(12) 0.0217(11) 0.0022(9) 0.0082(9) 0.0020(9)
N2 0.0226(11) 0.0197(11) 0.0225(11) -0.0002(8) 0.0026(9) -0.0007(8)
N3 0.0220(10) 0.0183(10) 0.0229(11) -0.0015(8) 0.0027(8) -0.0018(8)
N4 0.0190(10) 0.0177(10) 0.0180(10) 0.0008(8) 0.0013(8) -0.0028(8)
N5 0.0353(14) 0.0411(16) 0.0462(16) -0.0016(12) 0.0223(12) 0.0011(12)
N6 0.0242(12) 0.0352(14) 0.0397(14) -0.0017(12) 0.0004(11) -0.0019(11)
N7 0.0218(11) 0.0251(12) 0.0389(14) -0.0061(10) 0.0074(10) -0.0063(9)
C1 0.0234(12) 0.0167(12) 0.0295(13) -0.0030(10) 0.0051(11) -0.0009(10)
C2 0.0251(12) 0.0208(12) 0.0201(12) -0.0032(10) 0.0048(10) -0.0005(10)
C3 0.0303(15) 0.0268(15) 0.0432(17) -0.0007(13) 0.0166(13) 0.0047(12)
C4 0.0358(16) 0.0374(17) 0.0311(15) 0.0003(13) 0.0171(13) -0.0045(13)
C5 0.0356(16) 0.0285(15) 0.0277(14) 0.0059(12) 0.0118(12) 0.0025(12)
C6 0.0251(13) 0.0205(13) 0.0207(12) 0.0056(10) -0.0006(10) -0.0028(10)
C7 0.0224(12) 0.0201(12) 0.0205(12) -0.0007(10) 0.0025(10) -0.0002(10)
C8 0.0226(13) 0.0275(15) 0.0292(14) 0.0015(11) -0.0013(11) 0.0008(11)
C9 0.0225(13) 0.0260(14) 0.0389(16) -0.0053(12) 0.0055(12) -0.0053(11)
C10 0.0254(13) 0.0227(14) 0.0335(15) -0.0002(11) 0.0061(11) -0.0006(11)
C11 0.0251(12) 0.0154(12) 0.0258(13) 0.0017(10) 0.0068(10) -0.0029(10)
C12 0.0209(12) 0.0180(12) 0.0249(12) -0.0018(9) 0.0070(10) -0.0006(9)
C13 0.0223(13) 0.0205(13) 0.0367(15) -0.0003(11) 0.0078(11) -0.0039(10)
C14 0.0178(12) 0.0309(15) 0.0292(14) -0.0080(11) 0.0038(10) -0.0016(11)
C15 0.0244(13) 0.0242(13) 0.0249(13) -0.0026(11) 0.0031(10) 0.0002(11)
C16 0.0230(13) 0.0323(16) 0.0398(17) -0.0022(13) 0.0084(12) -0.0052(12)
C17 0.0361(18) 0.045(2) 0.050(2) -0.0012(16) 0.0191(16) 0.0042(15)
C18 0.0408(18) 0.0344(18) 0.048(2) -0.0076(15) 0.0049(15) 0.0042(15)
C19 0.0241(14) 0.0265(15) 0.0423(17) 0.0087(13) 0.0015(12) 0.0024(11)
O2A 0.068(9) 0.056(6) 0.039(3) -0.002(3) 0.033(4) -0.017(6)
C21A 0.085(10) 0.073(13) 0.14(2) -0.052(14) 0.076(14) -0.020(8)
C22A 0.069(7) 0.106(11) 0.072(8) -0.016(8) 0.030(6) 0.031(7)
C23A 0.038(5) 0.099(9) 0.061(6) 0.013(6) 0.016(4) -0.018(5)
C24A 0.036(5) 0.037(7) 0.038(6) 0.002(5) 0.010(6) 0.012(5)
O2B 0.068(9) 0.062(8) 0.128(16) -0.019(10) 0.050(10) -0.011(6)
C21B 0.16(2) 0.045(8) 0.062(8) -0.001(6) 0.053(11) -0.024(10)
C22B 0.099(9) 0.072(7) 0.071(7) 0.024(6) 0.060(7) 0.015(7)
C23B 0.120(12) 0.059(7) 0.142(14) 0.029(8) 0.098(11) 0.001(8)
C24B 0.068(13) 0.049(7) 0.060(9) -0.013(6) 0.028(6) 0.012(7)

loop_
_atom_type_symbol
_atom_type_description
_atom_type_scat_dispersion_real
_atom_type_scat_dispersion_imag
_atom_type_scat_source
C C 0.0033 0.0016 'International Tables Vol C Tables 4.2.6.8 and 6.1.1.4'
H H 0.0000 0.0000 'International Tables Vol C Tables 4.2.6.8 and 6.1.1.4'
N N 0.0061 0.0033 'International Tables Vol C Tables 4.2.6.8 and 6.1.1.4'
O O 0.0106 0.0060 'International Tables Vol C Tables 4.2.6.8 and 6.1.1.4'
I I -0.4742 1.8119 'International Tables Vol C Tables 4.2.6.8 and 6.1.1.4'
La La -0.2871 2.4523 'International Tables Vol C Tables 4.2.6.8 and 6.1.1.4'

loop_
_geom_angle_atom_site_label_1
_geom_angle_atom_site_label_2
_geom_angle_atom_site_label_3
_geom_angle
_geom_angle_site_symmetry_1
_geom_angle_site_symmetry_3
_geom_angle_publ_flag
O1 La N3 73.03(7) . . ?
O1 La N1 147.47(7) . . ?
N3 La N1 90.47(7) . . ?
O1 La N4 125.59(6) . . ?
N3 La N4 61.30(6) . . ?
N1 La N4 63.45(7) . . ?
O1 La N2 150.17(7) . . ?
N3 La N2 124.33(6) . . ?
N1 La N2 61.90(7) . . ?
N4 La N2 63.12(6) . . ?
O1 La I3 86.64(5) . . ?
N3 La I3 158.76(5) . . ?
N1 La I3 104.16(5) . . ?
N4 La I3 139.20(4) . . ?
N2 La I3 76.65(5) . . ?
O1 La I1 75.83(5) . . ?
N3 La I1 82.74(5) . . ?
N1 La I1 74.38(5) . . ?
N4 La I1 122.38(4) . . ?
N2 La I1 126.55(5) . . ?
I3 La I1 86.436(6) . . ?
O1 La I2 74.93(5) . . ?
N3 La I2 89.60(5) . . ?
N1 La I2 134.12(5) . . ?
N4 La I2 76.73(5) . . ?
N2 La I2 80.75(5) . . ?
I3 La I2 91.005(6) . . ?
I1 La I2 150.754(7) . . ?
C16 O1 C19 104.5(2) . . ?
C16 O1 La 130.17(18) . . ?
C19 O1 La 123.94(17) . . ?
C5 N1 C2 117.3(3) . . ?
C5 N1 La 120.43(19) . . ?
C2 N1 La 118.44(17) . . ?
C10 N2 C7 116.5(2) . . ?
C10 N2 La 126.07(18) . . ?
C7 N2 La 116.51(17) . . ?
C15 N3 C12 116.6(2) . . ?
C15 N3 La 124.60(18) . . ?
C12 N3 La 118.68(16) . . ?
C11 N4 C6 107.6(2) . . ?
C11 N4 C1 108.0(2) . . ?
C6 N4 C1 109.9(2) . . ?
C11 N4 La 109.26(15) . . ?
C6 N4 La 110.80(15) . . ?
C1 N4 La 111.13(15) . . ?
C4 N5 C3 116.5(3) . . ?
C8 N6 C9 115.6(3) . . ?
C14 N7 C13 115.7(2) . . ?
N4 C1 C2 112.1(2) . . ?
N1 C2 C3 120.4(3) . . ?
N1 C2 C1 117.2(2) . . ?
C3 C2 C1 122.4(3) . . ?
N5 C3 C2 122.5(3) . . ?
N5 C4 C5 121.9(3) . . ?
N1 C5 C4 121.3(3) . . ?
N4 C6 C7 113.6(2) . . ?
N2 C7 C8 120.7(3) . . ?
N2 C7 C6 118.9(2) . . ?
C8 C7 C6 120.4(2) . . ?
N6 C8 C7 123.0(3) . . ?
N6 C9 C10 122.4(3) . . ?
N2 C10 C9 121.9(3) . . ?
N4 C11 C12 111.3(2) . . ?
N3 C12 C13 120.8(2) . . ?
N3 C12 C11 118.0(2) . . ?
C13 C12 C11 121.3(2) . . ?
N7 C13 C12 122.7(3) . . ?
N7 C14 C15 122.4(3) . . ?
N3 C15 C14 121.7(3) . . ?
O1 C16 C17 105.1(3) . . ?
C16 C17 C18 105.2(3) . . ?
C19 C18 C17 103.3(3) . . ?
O1 C19 C18 104.3(3) . . ?
C24A O2A C21A 112.0(17) . . ?
O2A C21A C22A 101(2) . . ?
C23A C22A C21A 106.3(13) . . ?
C22A C23A C24A 110.5(13) . . ?
O2A C24A C23A 94.3(16) . . ?
C24B O2B C21B 98(2) . . ?
O2B C21B C22B 102.5(19) . . ?
C23B C22B C21B 105.9(14) . . ?
C24B C23B C22B 104.2(17) . . ?
C23B C24B O2B 112(2) . . ?

loop_
_geom_bond_atom_site_label_1
_geom_bond_atom_site_label_2
_geom_bond_distance
_geom_bond_site_symmetry_2
_geom_bond_publ_flag
La O1 2.5668(19) . ?
La N3 2.705(2) . ?
La N1 2.716(2) . ?
La N4 2.732(2) . ?
La N2 2.798(2) . ?
La I3 3.1771(3) . ?
La I1 3.2241(3) . ?
La I2 3.2411(3) . ?
O1 C16 1.449(4) . ?
O1 C19 1.450(4) . ?
N1 C5 1.334(4) . ?
N1 C2 1.347(4) . ?
N2 C10 1.342(4) . ?
N2 C7 1.345(3) . ?
N3 C15 1.341(3) . ?
N3 C12 1.347(3) . ?
N4 C11 1.483(3) . ?
N4 C6 1.492(3) . ?
N4 C1 1.494(3) . ?
N5 C4 1.328(5) . ?
N5 C3 1.334(4) . ?
N6 C8 1.335(4) . ?
N6 C9 1.338(4) . ?
N7 C14 1.331(4) . ?
N7 C13 1.343(4) . ?
C1 C2 1.497(4) . ?
C2 C3 1.390(4) . ?
C4 C5 1.392(5) . ?
C6 C7 1.501(4) . ?
C7 C8 1.394(4) . ?
C9 C10 1.382(4) . ?
C11 C12 1.501(4) . ?
C12 C13 1.387(4) . ?
C14 C15 1.384(4) . ?
C16 C17 1.528(5) . ?
C17 C18 1.533(5) . ?
C18 C19 1.517(5) . ?
O2A C24A 1.45(3) . ?
O2A C21A 1.43(3) . ?
C21A C22A 1.50(3) . ?
C22A C23A 1.392(19) . ?
C23A C24A 1.62(3) . ?
O2B C24B 1.43(4) . ?
O2B C21B 1.46(4) . ?
C21B C22B 1.45(2) . ?
C22B C23B 1.456(18) . ?
C23B C24B 1.33(3) . ?
